data_4106762
loop_
_publ_author_name
'Takashi Kubo'
'Yoshiki Katada'
'Akihiro Shimizu'
'Yasukazu Hirao'
'Kazunobu Sato'
'Takeji Takui'
'Mikio Uruichi'
'Kyuya Yakushi'
'Robert C. Haddon'

_publ_section_title
;
 Synthesis, Crystal Structure, and Physical Properties of Sterically
 Unprotected Hydrocarbon Radicals
;
_journal_name_full 'Journal of the American Chemical Society'
_journal_page_first 14240
_journal_page_last 14243
_journal_paper_doi 10.1021/ja2065768
_journal_volume 133
_journal_year 2011
_chemical_formula_sum 'C31 H23'
_chemical_formula_weight 395.49
_chemical_name_systematic
; 
 ? 
;
_space_group_IT_number 15
_symmetry_cell_setting monoclinic
_symmetry_Int_Tables_number 15
_symmetry_space_group_name_Hall '-C 2yc'
_symmetry_space_group_name_H-M 'C 1 2/c 1'
_atom_sites_solution_hydrogens geom
_atom_sites_solution_primary direct
_atom_sites_solution_secondary difmap
_audit_creation_method SHELXL-97
_cell_angle_alpha 90.00
_cell_angle_beta 92.0820(10)
_cell_angle_gamma 90.00
_cell_formula_units_Z 8
_cell_length_a 26.0073(8)
_cell_length_b 11.9479(4)
_cell_length_c 12.9923(5)
_cell_measurement_reflns_used 22333
_cell_measurement_temperature 100(2)
_cell_measurement_theta_max 27.5
_cell_measurement_theta_min 3.1
_cell_volume 4034.5(2)
_computing_cell_refinement PROCESS-AUTO
_computing_data_collection PROCESS-AUTO
_computing_data_reduction 'teXsan Ver. 2.0'
_computing_publication_material 'teXsan Ver. 2.0'
_computing_structure_refinement SHELXL97
_computing_structure_solution SHELXS97
_diffrn_ambient_temperature 100(2)
_diffrn_detector_area_resol_mean 10.00
_diffrn_measured_fraction_theta_full 0.998
_diffrn_measured_fraction_theta_max 0.998
_diffrn_measurement_device_type 'Rigaku RAXIS-RAPID Imaging Plate'
_diffrn_measurement_method \w
_diffrn_radiation_monochromator graphite
_diffrn_radiation_source 'fine-focus sealed tube'
_diffrn_radiation_type MoK\a
_diffrn_radiation_wavelength 0.71075
_diffrn_reflns_av_R_equivalents 0.0582
_diffrn_reflns_av_sigmaI/netI 0.0314
_diffrn_reflns_limit_h_max 33
_diffrn_reflns_limit_h_min -33
_diffrn_reflns_limit_k_max 15
_diffrn_reflns_limit_k_min -15
_diffrn_reflns_limit_l_max 16
_diffrn_reflns_limit_l_min -16
_diffrn_reflns_number 32030
_diffrn_reflns_theta_full 27.47
_diffrn_reflns_theta_max 27.47
_diffrn_reflns_theta_min 3.14
_diffrn_standards_number 32878
_exptl_absorpt_coefficient_mu 0.074
_exptl_absorpt_correction_type none
_exptl_crystal_colour black
_exptl_crystal_density_diffrn 1.302
_exptl_crystal_description block
_exptl_crystal_F_000 1672
_exptl_crystal_size_max 0.200
_exptl_crystal_size_mid 0.200
_exptl_crystal_size_min 0.200
_refine_diff_density_max 0.360
_refine_diff_density_min -0.231
_refine_diff_density_rms 0.052
_refine_ls_extinction_method none
_refine_ls_goodness_of_fit_ref 1.079
_refine_ls_hydrogen_treatment noref
_refine_ls_matrix_type full
_refine_ls_number_parameters 280
_refine_ls_number_reflns 4625
_refine_ls_number_restraints 0
_refine_ls_restrained_S_all 1.079
_refine_ls_R_factor_all 0.0560
_refine_ls_R_factor_gt 0.0436
_refine_ls_shift/su_max 0.000
_refine_ls_shift/su_mean 0.000
_refine_ls_structure_factor_coef Fsqd
_refine_ls_weighting_details 'calc w=1/[\s^2^(Fo^2^)+(0.0599P)^2^+1.8609P] where P=(Fo^2^+2Fc^2^)/3'
_refine_ls_weighting_scheme calc
_refine_ls_wR_factor_gt 0.1228
_refine_ls_wR_factor_ref 0.1274
_reflns_number_gt 3481
_reflns_number_total 4625
_reflns_threshold_expression >2sigma(I)
_cod_data_source_file ja2065768_si_002.cif
_cod_data_source_block NAMIHEI
_cod_original_sg_symbol_H-M 'C 2/c'
_cod_database_code 4106762

loop_
_symmetry_equiv_pos_as_xyz
'x, y, z'
'-x, y, -z+1/2'
'x+1/2, y+1/2, z'
'-x+1/2, y+1/2, -z+1/2'
'-x, -y, -z'
'x, -y, z-1/2'
'-x+1/2, -y+1/2, -z'
'x+1/2, -y+1/2, z-1/2'

loop_
_atom_site_label
_atom_site_type_symbol
_atom_site_fract_x
_atom_site_fract_y
_atom_site_fract_z
_atom_site_U_iso_or_equiv
_atom_site_adp_type
_atom_site_occupancy
_atom_site_symmetry_multiplicity
_atom_site_calc_flag
C1 C 0.06589(5) 0.37326(12) 0.14194(10) 0.0243(3) Uani 1 1 d
C2 C 0.07774(5) 0.48937(11) 0.14953(10) 0.0238(3) Uani 1 1 d
C3 C 0.03057(5) 0.55191(12) 0.13829(10) 0.0236(3) Uani 1 1 d
C4 C 0.02803(5) 0.66490(12) 0.14685(10) 0.0257(3) Uani 1 1 d
C5 C 0.07378(5) 0.72785(12) 0.16933(10) 0.0266(3) Uani 1 1 d
C6 C 0.07200(6) 0.84358(13) 0.18319(12) 0.0318(3) Uani 1 1 d
C7 C 0.11677(7) 0.90548(13) 0.20243(12) 0.0369(4) Uani 1 1 d
C8 C 0.16347(6) 0.85296(13) 0.20770(12) 0.0360(4) Uani 1 1 d
C9 C 0.16757(6) 0.73520(13) 0.19719(11) 0.0303(3) Uani 1 1 d
C10 C 0.21579(6) 0.68043(13) 0.20434(11) 0.0331(3) Uani 1 1 d
C11 C 0.21888(5) 0.56708(14) 0.19128(12) 0.0333(3) Uani 1 1 d
C12 C 0.17479(5) 0.50232(12) 0.17227(11) 0.0294(3) Uani 1 1 d
C13 C 0.12549(5) 0.55047(12) 0.16663(10) 0.0251(3) Uani 1 1 d
C14 C 0.12207(5) 0.67031(12) 0.17825(10) 0.0256(3) Uani 1 1 d
C15 C 0.01163(5) 0.36131(12) 0.12443(10) 0.0242(3) Uani 1 1 d
C16 C -0.01094(5) 0.47130(12) 0.12249(10) 0.0240(3) Uani 1 1 d
C17 C -0.06245(5) 0.48986(12) 0.11203(10) 0.0258(3) Uani 1 1 d
C18 C -0.09690(5) 0.39750(12) 0.09847(10) 0.0258(3) Uani 1 1 d
C19 C -0.15006(5) 0.41438(13) 0.08700(10) 0.0295(3) Uani 1 1 d
C20 C -0.18370(6) 0.32359(14) 0.07232(11) 0.0340(4) Uani 1 1 d
C21 C -0.16477(6) 0.21687(14) 0.06925(11) 0.0337(4) Uani 1 1 d
C22 C -0.11128(6) 0.19509(13) 0.08143(11) 0.0297(3) Uani 1 1 d
C23 C -0.09171(6) 0.08492(13) 0.07878(12) 0.0344(4) Uani 1 1 d
C24 C -0.04003(6) 0.06525(13) 0.09029(12) 0.0361(4) Uani 1 1 d
C25 C -0.00532(6) 0.15380(13) 0.10481(12) 0.0323(3) Uani 1 1 d
C26 C -0.02183(5) 0.26515(12) 0.10937(10) 0.0259(3) Uani 1 1 d
C27 C -0.07640(5) 0.28636(12) 0.09664(10) 0.0258(3) Uani 1 1 d
C28 C 0.10456(5) 0.28035(12) 0.15398(11) 0.0274(3) Uani 1 1 d
C29 C 0.13027(6) 0.24802(12) 0.05427(11) 0.0313(3) Uani 1 1 d
C30 C 0.17530(6) 0.16805(13) 0.07183(13) 0.0376(4) Uani 1 1 d
C31 C 0.20341(7) 0.14032(15) -0.02487(14) 0.0441(4) Uani 1 1 d
H1 H -0.0043 0.7026 0.1384 0.029 Uiso 1 1 d
H2 H 0.0395 0.8810 0.1794 0.035 Uiso 1 1 d
H3 H 0.1145 0.9854 0.2119 0.042 Uiso 1 1 d
H4 H 0.1942 0.8967 0.2188 0.042 Uiso 1 1 d
H5 H 0.2465 0.7237 0.2198 0.037 Uiso 1 1 d
H6 H 0.2521 0.5309 0.1935 0.039 Uiso 1 1 d
H7 H 0.1780 0.4224 0.1640 0.032 Uiso 1 1 d
H8 H -0.0756 0.5647 0.1144 0.028 Uiso 1 1 d
H9 H -0.1635 0.4892 0.0895 0.032 Uiso 1 1 d
H10 H -0.2198 0.3371 0.0646 0.038 Uiso 1 1 d
H11 H -0.1877 0.1552 0.0594 0.039 Uiso 1 1 d
H12 H -0.1150 0.0228 0.0695 0.038 Uiso 1 1 d
H13 H -0.0274 -0.0097 0.0878 0.041 Uiso 1 1 d
H14 H 0.0305 0.1368 0.1123 0.036 Uiso 1 1 d
H15 H 0.1309 0.3020 0.2032 0.030 Uiso 1 1 d
H16 H 0.0876 0.2156 0.1800 0.030 Uiso 1 1 d
H17 H 0.1052 0.2122 0.0094 0.035 Uiso 1 1 d
H18 H 0.1421 0.3138 0.0219 0.035 Uiso 1 1 d
H19 H 0.1989 0.2021 0.1212 0.042 Uiso 1 1 d
H20 H 0.1627 0.1005 0.1015 0.042 Uiso 1 1 d
H21 H 0.2319 0.0908 -0.0094 0.050 Uiso 1 1 d
H22 H 0.1810 0.1042 -0.0741 0.050 Uiso 1 1 d
H23 H 0.2168 0.2066 -0.0552 0.050 Uiso 1 1 d

loop_
_atom_site_aniso_label
_atom_site_aniso_U_11
_atom_site_aniso_U_22
_atom_site_aniso_U_33
_atom_site_aniso_U_23
_atom_site_aniso_U_13
_atom_site_aniso_U_12
C1 0.0237(7) 0.0285(7) 0.0208(6) -0.0002(5) 0.0013(5) 0.0000(6)
C2 0.0237(7) 0.0286(7) 0.0192(6) 0.0008(5) 0.0009(5) -0.0003(5)
C3 0.0219(7) 0.0307(7) 0.0183(6) 0.0009(5) 0.0011(5) -0.0017(6)
C4 0.0246(7) 0.0300(7) 0.0226(7) 0.0015(5) 0.0021(5) 0.0017(6)
C5 0.0298(7) 0.0297(8) 0.0207(7) 0.0007(5) 0.0034(5) -0.0022(6)
C6 0.0342(8) 0.0306(8) 0.0308(8) 0.0005(6) 0.0048(6) -0.0011(6)
C7 0.0450(9) 0.0290(8) 0.0370(9) -0.0032(6) 0.0045(7) -0.0072(7)
C8 0.0374(9) 0.0366(9) 0.0339(8) -0.0032(7) 0.0008(7) -0.0131(7)
C9 0.0302(8) 0.0374(8) 0.0232(7) -0.0006(6) 0.0002(6) -0.0069(6)
C10 0.0262(7) 0.0425(9) 0.0304(8) 0.0016(6) -0.0027(6) -0.0099(6)
C11 0.0221(7) 0.0439(9) 0.0336(8) 0.0055(7) -0.0014(6) -0.0014(6)
C12 0.0251(7) 0.0335(8) 0.0297(7) 0.0032(6) -0.0003(6) -0.0002(6)
C13 0.0234(7) 0.0316(7) 0.0204(6) 0.0014(5) 0.0007(5) -0.0022(6)
C14 0.0252(7) 0.0306(7) 0.0209(6) 0.0009(5) 0.0012(5) -0.0044(6)
C15 0.0232(7) 0.0295(7) 0.0199(6) 0.0006(5) 0.0006(5) -0.0010(6)
C16 0.0237(7) 0.0293(7) 0.0190(6) 0.0004(5) 0.0007(5) -0.0014(6)
C17 0.0242(7) 0.0307(7) 0.0223(7) 0.0009(5) 0.0004(5) 0.0005(6)
C18 0.0230(7) 0.0349(8) 0.0193(6) 0.0015(5) 0.0002(5) -0.0025(6)
C19 0.0245(7) 0.0399(8) 0.0242(7) 0.0024(6) -0.0001(5) -0.0002(6)
C20 0.0224(7) 0.0508(10) 0.0285(8) 0.0031(7) -0.0016(6) -0.0062(7)
C21 0.0283(8) 0.0444(9) 0.0283(7) 0.0000(6) -0.0004(6) -0.0129(7)
C22 0.0282(7) 0.0392(8) 0.0216(7) 0.0010(6) 0.0006(5) -0.0079(6)
C23 0.0367(8) 0.0353(8) 0.0313(8) -0.0005(6) 0.0006(6) -0.0121(7)
C24 0.0373(9) 0.0312(8) 0.0396(9) -0.0005(7) -0.0008(7) -0.0034(7)
C25 0.0293(8) 0.0323(8) 0.0353(8) -0.0011(6) -0.0015(6) -0.0006(6)
C26 0.0255(7) 0.0312(8) 0.0210(6) 0.0002(5) 0.0002(5) -0.0033(6)
C27 0.0253(7) 0.0343(8) 0.0179(6) 0.0005(5) 0.0005(5) -0.0048(6)
C28 0.0245(7) 0.0297(7) 0.0280(7) 0.0001(6) -0.0008(6) -0.0013(6)
C29 0.0305(8) 0.0341(8) 0.0291(7) -0.0019(6) -0.0005(6) 0.0007(6)
C30 0.0351(8) 0.0373(9) 0.0407(9) -0.0008(7) 0.0053(7) 0.0048(7)
C31 0.0350(9) 0.0475(10) 0.0501(10) -0.0122(8) 0.0073(8) -0.0041(8)

loop_
_atom_type_symbol
_atom_type_description
_atom_type_scat_dispersion_real
_atom_type_scat_dispersion_imag
_atom_type_scat_source
C C 0.0033 0.0016 'International Tables Vol C Tables 4.2.6.8 and 6.1.1.4'
H H 0.0000 0.0000 'International Tables Vol C Tables 4.2.6.8 and 6.1.1.4'

loop_
_geom_angle_atom_site_label_1
_geom_angle_atom_site_label_2
_geom_angle_atom_site_label_3
_geom_angle
C2 C1 C15 108.58(12)
C2 C1 C28 124.77(12)
C15 C1 C28 126.63(12)
C1 C2 C3 108.50(12)
C1 C2 C13 133.07(13)
C3 C2 C13 118.43(12)
C4 C3 C2 123.52(13)
C4 C3 C16 129.20(13)
C2 C3 C16 107.21(12)
C3 C4 C5 119.87(13)
C3 C4 H1 120.29(14)
C5 C4 H1 119.84(14)
C6 C5 C4 121.11(13)
C6 C5 C14 119.88(13)
C4 C5 C14 119.01(13)
C7 C6 C5 121.14(14)
C7 C6 H2 119.46(15)
C5 C6 H2 119.39(15)
C8 C7 C6 120.02(14)
C8 C7 H3 120.48(16)
C6 C7 H3 119.50(16)
C7 C8 C9 121.38(14)
C7 C8 H4 119.34(16)
C9 C8 H4 119.28(16)
C10 C9 C8 121.49(14)
C10 C9 C14 119.15(14)
C8 C9 C14 119.36(14)
C11 C10 C9 120.39(13)
C11 C10 H5 120.22(15)
C9 C10 H5 119.38(15)
C10 C11 C12 121.24(14)
C10 C11 H6 119.76(15)
C12 C11 H6 118.99(15)
C11 C12 C13 121.59(13)
C11 C12 H7 119.56(14)
C13 C12 H7 118.85(14)
C12 C13 C14 117.42(12)
C12 C13 C2 125.21(13)
C14 C13 C2 117.37(12)
C9 C14 C5 118.14(13)
C9 C14 C13 120.18(13)
C5 C14 C13 121.66(12)
C1 C15 C16 108.15(12)
C1 C15 C26 133.25(13)
C16 C15 C26 118.60(12)
C17 C16 C15 123.40(13)
C17 C16 C3 128.98(13)
C15 C16 C3 107.56(12)
C16 C17 C18 119.84(13)
C16 C17 H8 120.06(14)
C18 C17 H8 120.10(13)
C19 C18 C17 120.97(13)
C19 C18 C27 119.93(13)
C17 C18 C27 119.10(12)
C18 C19 C20 120.80(14)
C18 C19 H9 119.35(14)
C20 C19 H9 119.85(14)
C21 C20 C19 120.10(14)
C21 C20 H10 120.60(15)
C19 C20 H10 119.30(16)
C20 C21 C22 121.36(14)
C20 C21 H11 119.97(15)
C22 C21 H11 118.67(16)
C23 C22 C21 121.41(14)
C23 C22 C27 119.18(14)
C21 C22 C27 119.40(14)
C24 C23 C22 120.75(14)
C24 C23 H12 119.55(16)
C22 C23 H12 119.70(15)
C23 C24 C25 120.78(15)
C23 C24 H13 119.69(15)
C25 C24 H13 119.53(16)
C24 C25 C26 121.79(14)
C24 C25 H14 118.39(15)
C26 C25 H14 119.81(14)
C25 C26 C27 117.60(13)
C25 C26 C15 125.10(13)
C27 C26 C15 117.29(13)
C22 C27 C18 118.40(13)
C22 C27 C26 119.89(13)
C18 C27 C26 121.70(13)
C1 C28 C29 114.22(12)
C1 C28 H15 109.32(13)
C29 C28 H15 108.06(12)
C1 C28 H16 108.50(12)
C29 C28 H16 108.42(13)
H15 C28 H16 108.17(14)
C30 C29 C28 112.91(12)
C30 C29 H17 108.27(13)
C28 C29 H17 108.60(13)
C30 C29 H18 109.06(13)
C28 C29 H18 109.03(13)
H17 C29 H18 108.89(14)
C31 C30 C29 113.91(14)
C31 C30 H19 109.25(14)
C29 C30 H19 107.71(14)
C31 C30 H20 109.44(15)
C29 C30 H20 108.45(14)
H19 C30 H20 107.90(16)
C30 C31 H21 110.62(16)
C30 C31 H22 110.76(15)
H21 C31 H22 108.03(17)
C30 C31 H23 110.77(15)
H21 C31 H23 107.77(16)
H22 C31 H23 108.78(19)

loop_
_geom_bond_atom_site_label_1
_geom_bond_atom_site_label_2
_geom_bond_distance
C1 C2 1.4238(19)
C1 C15 1.4283(19)
C1 C28 1.5023(19)
C2 C3 1.4393(19)
C2 C13 1.4507(19)
C3 C4 1.3563(19)
C3 C16 1.4558(19)
C4 C5 1.429(2)
C4 H1 0.9562(14)
C5 C6 1.395(2)
C5 C14 1.433(2)
C6 C7 1.394(2)
C6 H2 0.9558(15)
C7 C8 1.366(2)
C7 H3 0.9654(16)
C8 C9 1.418(2)
C8 H4 0.9606(15)
C9 C10 1.415(2)
C9 C14 1.4285(19)
C10 C11 1.368(2)
C10 H5 0.9667(14)
C11 C12 1.398(2)
C11 H6 0.9652(15)
C12 C13 1.4047(19)
C12 H7 0.9647(15)
C13 C14 1.443(2)
C15 C16 1.4391(19)
C15 C26 1.4502(19)
C16 C17 1.3598(19)
C17 C18 1.428(2)
C17 H8 0.9584(14)
C18 C19 1.3997(19)
C18 C27 1.431(2)
C19 C20 1.402(2)
C19 H9 0.9617(15)
C20 C21 1.368(2)
C20 H10 0.9538(15)
C21 C22 1.418(2)
C21 H11 0.9549(15)
C22 C23 1.412(2)
C22 C27 1.428(2)
C23 C24 1.367(2)
C23 H12 0.9629(15)
C24 C25 1.399(2)
C24 H13 0.9546(16)
C25 C26 1.400(2)
C25 H14 0.9540(15)
C26 C27 1.4453(19)
C28 C29 1.529(2)
C28 H15 0.9567(14)
C28 H16 0.9587(14)
C29 C30 1.522(2)
C29 H17 0.9590(15)
C29 H18 0.9479(15)
C30 C31 1.513(2)
C30 H19 0.9620(17)
C30 H20 0.9568(16)
C31 H21 0.9646(18)
C31 H22 0.9526(18)
C31 H23 0.9557(18)

loop_
_geom_torsion_atom_site_label_1
_geom_torsion_atom_site_label_2
_geom_torsion_atom_site_label_3
_geom_torsion_atom_site_label_4
_geom_torsion
C15 C1 C2 C3 0.85(15)
C28 C1 C2 C3 -177.40(12)
C15 C1 C2 C13 179.99(13)
C28 C1 C2 C13 1.7(2)
C1 C2 C3 C4 176.59(12)
C13 C2 C3 C4 -2.70(19)
C1 C2 C3 C16 -0.54(14)
C13 C2 C3 C16 -179.83(11)
C2 C3 C4 C5 -0.7(2)
C16 C3 C4 C5 175.72(12)
C3 C4 C5 C6 -177.07(13)
C3 C4 C5 C14 2.56(19)
C4 C5 C6 C7 -178.28(13)
C14 C5 C6 C7 2.1(2)
C5 C6 C7 C8 0.2(2)
C6 C7 C8 C9 -2.0(2)
C7 C8 C9 C10 -178.92(14)
C7 C8 C9 C14 1.5(2)
C8 C9 C10 C11 -178.30(14)
C14 C9 C10 C11 1.3(2)
C9 C10 C11 C12 -1.0(2)
C10 C11 C12 C13 -0.5(2)
C11 C12 C13 C14 1.8(2)
C11 C12 C13 C2 -178.56(13)
C1 C2 C13 C12 5.4(2)
C3 C2 C13 C12 -175.56(13)
C1 C2 C13 C14 -174.96(13)
C3 C2 C13 C14 4.11(18)
C10 C9 C14 C5 -178.81(12)
C8 C9 C14 C5 0.8(2)
C10 C9 C14 C13 0.0(2)
C8 C9 C14 C13 179.57(13)
C6 C5 C14 C9 -2.51(19)
C4 C5 C14 C9 177.86(12)
C6 C5 C14 C13 178.69(13)
C4 C5 C14 C13 -0.94(19)
C12 C13 C14 C9 -1.47(19)
C2 C13 C14 C9 178.83(12)
C12 C13 C14 C5 177.30(12)
C2 C13 C14 C5 -2.40(19)
C2 C1 C15 C16 -0.83(15)
C28 C1 C15 C16 177.38(12)
C2 C1 C15 C26 179.08(14)
C28 C1 C15 C26 -2.7(2)
C1 C15 C16 C17 -176.89(12)
C26 C15 C16 C17 3.18(19)
C1 C15 C16 C3 0.49(14)
C26 C15 C16 C3 -179.43(11)
C4 C3 C16 C17 0.3(2)
C2 C3 C16 C17 177.22(13)
C4 C3 C16 C15 -176.88(13)
C2 C3 C16 C15 0.03(14)
C15 C16 C17 C18 -2.3(2)
C3 C16 C17 C18 -179.09(13)
C16 C17 C18 C19 -179.67(13)
C16 C17 C18 C27 0.30(19)
C17 C18 C19 C20 179.14(13)
C27 C18 C19 C20 -0.8(2)
C18 C19 C20 C21 0.1(2)
C19 C20 C21 C22 0.5(2)
C20 C21 C22 C23 179.69(14)
C20 C21 C22 C27 -0.3(2)
C21 C22 C23 C24 179.78(14)
C27 C22 C23 C24 -0.2(2)
C22 C23 C24 C25 -0.1(2)
C23 C24 C25 C26 0.8(2)
C24 C25 C26 C27 -1.1(2)
C24 C25 C26 C15 179.83(14)
C1 C15 C26 C25 -2.8(2)
C16 C15 C26 C25 177.08(13)
C1 C15 C26 C27 178.10(13)
C16 C15 C26 C27 -2.00(18)
C23 C22 C27 C18 179.61(12)
C21 C22 C27 C18 -0.35(19)
C23 C22 C27 C26 -0.2(2)
C21 C22 C27 C26 179.87(12)
C19 C18 C27 C22 0.93(19)
C17 C18 C27 C22 -179.05(12)
C19 C18 C27 C26 -179.29(12)
C17 C18 C27 C26 0.74(19)
C25 C26 C27 C22 0.79(19)
C15 C26 C27 C22 179.94(12)
C25 C26 C27 C18 -178.99(13)
C15 C26 C27 C18 0.16(19)
C2 C1 C28 C29 -87.76(16)
C15 C1 C28 C29 94.30(16)
C1 C28 C29 C30 170.39(12)
C28 C29 C30 C31 -176.48(13)
